data_7035481
loop_
_publ_author_name
'Dutta, Jayita'
'Richmond, Michael G.'
'Bhattacharya, Samaresh'

_publ_section_title
;
 Palladium(0)-mediated C-H bond activation of N-(naphthyl)salicylaldimine
 and related ligands: utilization of the resulting organopalladium
 complexes in catalytic C-C and C-N coupling reactions.
;
_journal_issue 30
_journal_name_full 'Dalton transactions (Cambridge, England : 2003)'
_journal_page_first 13615
_journal_page_last 13632
_journal_paper_doi 10.1039/c5dt01564b
_journal_volume 44
_journal_year 2015
_chemical_formula_sum 'C35 H25 N O P Pd'
_chemical_formula_weight 612.93
_chemical_name_systematic
; 
 ? 
;
_space_group_IT_number 14
_symmetry_cell_setting monoclinic
_symmetry_space_group_name_Hall '-P 2ybc'
_symmetry_space_group_name_H-M 'P 1 21/c 1'
_atom_sites_solution_hydrogens geom
_atom_sites_solution_primary direct
_atom_sites_solution_secondary difmap
_audit_creation_method SHELXL-97
_audit_update_record
;
2015-04-24 deposited with the CCDC.
2015-06-18 downloaded from the CCDC.
;
_cell_angle_alpha 90.00
_cell_angle_beta 112.090(4)
_cell_angle_gamma 90.00
_cell_formula_units_Z 4
_cell_length_a 14.3819(11)
_cell_length_b 11.8875(9)
_cell_length_c 17.6698(13)
_cell_measurement_temperature 293(2)
_cell_volume 2799.2(4)
_computing_structure_refinement 'SHELXL-97 (Sheldrick, 2008)'
_computing_structure_solution 'SHELXS-97 (Sheldrick, 2008)'
_diffrn_ambient_temperature 293(2)
_diffrn_measured_fraction_theta_full 0.947
_diffrn_measured_fraction_theta_max 0.947
_diffrn_radiation_monochromator graphite
_diffrn_radiation_source 'fine-focus sealed tube'
_diffrn_radiation_type MoK\a
_diffrn_radiation_wavelength 0.71073
_diffrn_reflns_av_R_equivalents 0.1401
_diffrn_reflns_av_sigmaI/netI 0.0940
_diffrn_reflns_limit_h_max 18
_diffrn_reflns_limit_h_min -18
_diffrn_reflns_limit_k_max 14
_diffrn_reflns_limit_k_min -15
_diffrn_reflns_limit_l_max 23
_diffrn_reflns_limit_l_min -22
_diffrn_reflns_number 42175
_diffrn_reflns_theta_full 28.16
_diffrn_reflns_theta_max 28.16
_diffrn_reflns_theta_min 1.53
_exptl_absorpt_coefficient_mu 0.749
_exptl_absorpt_correction_T_max 0.900
_exptl_absorpt_correction_T_min 0.858
_exptl_absorpt_correction_type multi-scan
_exptl_crystal_colour yellow
_exptl_crystal_density_diffrn 1.454
_exptl_crystal_density_method 'not measured'
_exptl_crystal_description block
_exptl_crystal_F_000 1244
_exptl_crystal_size_max 0.21
_exptl_crystal_size_mid 0.17
_exptl_crystal_size_min 0.14
_refine_diff_density_max 1.276
_refine_diff_density_min -1.516
_refine_diff_density_rms 0.112
_refine_ls_extinction_method none
_refine_ls_goodness_of_fit_ref 1.016
_refine_ls_hydrogen_treatment mixed
_refine_ls_matrix_type full
_refine_ls_number_parameters 352
_refine_ls_number_reflns 6506
_refine_ls_number_restraints 0
_refine_ls_restrained_S_all 1.016
_refine_ls_R_factor_all 0.1253
_refine_ls_R_factor_gt 0.0630
_refine_ls_shift/su_max 0.033
_refine_ls_shift/su_mean 0.004
_refine_ls_structure_factor_coef Fsqd
_refine_ls_weighting_details 'calc w=1/[\s^2^(Fo^2^)+(0.0720P)^2^+5.1412P] where P=(Fo^2^+2Fc^2^)/3'
_refine_ls_weighting_scheme calc
_refine_ls_wR_factor_gt 0.1418
_refine_ls_wR_factor_ref 0.1772
_reflns_number_gt 3740
_reflns_number_total 6506
_reflns_threshold_expression >2sigma(I)
_cod_data_source_file c5dt01564b2.cif
_cod_data_source_block jd2
_cod_depositor_comments
;
The following automatic conversions were performed:

'_symmetry_cell_setting' value 'Monoclinic' changed to 'monoclinic'
according to
/usr/data/users/saulius/crontab/automatic-downloads/rss-feeds/RSC/lib/dictionaries/cif_core.dic
dictionary named 'cif_core.dic' version 2.4.2 from 2011-04-26.

'_exptl_absorpt_correction_type' value 'Multi-Scan' changed to
'multi-scan' according to
/usr/data/users/saulius/crontab/automatic-downloads/rss-feeds/RSC/lib/dictionaries/cif_core.dic
dictionary named 'cif_core.dic' version 2.4.2 from 2011-04-26.

Automatic conversion script
Id: cif_fix_values 3271 2015-04-21 07:52:19Z andrius 

 Adding full bibliography for 7035480--7035485.cif.
;
_cod_original_sg_symbol_H-M P21/c
_cod_database_code 7035481

loop_
_symmetry_equiv_pos_as_xyz
'x, y, z'
'-x, y+1/2, -z+1/2'
'-x, -y, -z'
'x, -y-1/2, z-1/2'

loop_
_atom_site_label
_atom_site_type_symbol
_atom_site_fract_x
_atom_site_fract_y
_atom_site_fract_z
_atom_site_U_iso_or_equiv
_atom_site_adp_type
_atom_site_occupancy
_atom_site_symmetry_multiplicity
_atom_site_calc_flag
_atom_site_refinement_flags
Pd1 Pd 0.72586(3) 0.22767(4) 0.11688(3) 0.04176(17) Uani 1 1 d .
P1 P 0.81892(11) 0.12649(13) 0.06228(9) 0.0421(4) Uani 1 1 d .
C3 C 0.7174(6) 0.6627(7) 0.0203(5) 0.073(2) Uani 1 1 d .
H3 H 0.7342 0.7155 -0.0113 0.088 Uiso 1 1 calc R
C124 C 0.6400(6) -0.1102(6) -0.1461(5) 0.075(2) Uani 1 1 d .
H124 H 0.6033 -0.1590 -0.1878 0.089 Uiso 1 1 calc R
C12 C 0.6538(5) -0.0435(6) 0.2912(5) 0.0624(19) Uani 1 1 d .
H12 H 0.6403 -0.0925 0.3269 0.075 Uiso 1 1 calc R
C134 C 1.0689(6) -0.0773(7) 0.2530(5) 0.082(2) Uani 1 1 d .
H134 H 1.1212 -0.1164 0.2917 0.099 Uiso 1 1 calc R
N1 N 0.6547(3) 0.3218(4) 0.1748(3) 0.0436(11) Uani 1 1 d .
O1 O 0.7411(3) 0.3654(4) 0.0534(3) 0.0532(11) Uani 1 1 d .
C6 C 0.6682(5) 0.5027(5) 0.1132(5) 0.0563(17) Uani 1 1 d .
C2 C 0.7395(5) 0.5520(6) 0.0159(4) 0.0567(17) Uani 1 1 d .
H2 H 0.7714 0.5315 -0.0191 0.068 Uiso 1 1 calc R
C121 C 0.7485(4) 0.0335(5) -0.0220(4) 0.0468(14) Uani 1 1 d .
C131 C 0.9141(4) 0.0398(5) 0.1365(4) 0.0485(15) Uani 1 1 d .
C122 C 0.6523(5) 0.0032(6) -0.0325(4) 0.0592(18) Uani 1 1 d .
H122 H 0.6233 0.0324 0.0022 0.071 Uiso 1 1 calc R
C14 C 0.7194(5) -0.0094(6) 0.1867(4) 0.0567(17) Uani 1 1 d .
H14 H 0.7489 -0.0396 0.1526 0.068 Uiso 1 1 calc R
C9 C 0.5846(4) 0.3037(6) 0.2842(4) 0.0534(16) Uani 1 1 d .
H9 H 0.5681 0.3796 0.2818 0.064 Uiso 1 1 calc R
C111 C 0.8915(4) 0.2176(5) 0.0211(4) 0.0455(14) Uani 1 1 d .
C126 C 0.7890(5) -0.0066(6) -0.0765(4) 0.0582(17) Uani 1 1 d .
H126 H 0.8528 0.0160 -0.0717 0.070 Uiso 1 1 calc R
C13 C 0.6958(6) -0.0819(6) 0.2400(5) 0.069(2) Uani 1 1 d .
H13 H 0.7096 -0.1583 0.2397 0.083 Uiso 1 1 calc R
C136 C 0.9443(5) -0.0630(6) 0.1175(4) 0.0624(19) Uani 1 1 d .
H136 H 0.9140 -0.0927 0.0652 0.075 Uiso 1 1 calc R
C16 C 0.6533(4) 0.1435(5) 0.2357(4) 0.0453(14) Uani 1 1 d .
C113 C 1.0428(5) 0.3122(8) 0.0337(5) 0.081(2) Uani 1 1 d .
H113 H 1.1108 0.3249 0.0628 0.097 Uiso 1 1 calc R
C11 C 0.5852(5) 0.1211(6) 0.3426(4) 0.0581(17) Uani 1 1 d .
H11 H 0.5695 0.0754 0.3789 0.070 Uiso 1 1 calc R
C125 C 0.7350(6) -0.0802(6) -0.1381(4) 0.076(2) Uani 1 1 d .
H125 H 0.7630 -0.1089 -0.1737 0.091 Uiso 1 1 calc R
C17 C 0.6302(5) 0.0734(6) 0.2903(4) 0.0538(16) Uani 1 1 d .
C115 C 0.8942(6) 0.3514(6) -0.0797(5) 0.0652(19) Uani 1 1 d .
H115 H 0.8602 0.3914 -0.1273 0.078 Uiso 1 1 calc R
C112 C 0.9923(5) 0.2372(6) 0.0627(5) 0.0638(19) Uani 1 1 d .
H112 H 1.0264 0.1989 0.1111 0.077 Uiso 1 1 calc R
C114 C 0.9946(6) 0.3688(7) -0.0377(5) 0.070(2) Uani 1 1 d .
H114 H 1.0297 0.4187 -0.0575 0.084 Uiso 1 1 calc R
C1 C 0.7168(4) 0.4680(5) 0.0612(4) 0.0471(15) Uani 1 1 d .
C4 C 0.6699(7) 0.6969(6) 0.0717(6) 0.087(3) Uani 1 1 d .
H4 H 0.6536 0.7722 0.0743 0.104 Uiso 1 1 calc R
C15 C 0.7008(4) 0.1025(5) 0.1834(4) 0.0500(15) Uani 1 1 d .
C7 C 0.6401(4) 0.4296(5) 0.1663(4) 0.0523(16) Uani 1 1 d .
H7 H 0.6084 0.4632 0.1977 0.063 Uiso 1 1 calc R
C132 C 0.9630(5) 0.0833(6) 0.2125(4) 0.067(2) Uani 1 1 d .
H132 H 0.9445 0.1536 0.2252 0.080 Uiso 1 1 calc R
C5 C 0.6477(6) 0.6191(6) 0.1178(6) 0.081(2) Uani 1 1 d .
H5 H 0.6181 0.6423 0.1537 0.097 Uiso 1 1 calc R
C133 C 1.0397(6) 0.0250(8) 0.2712(5) 0.081(2) Uani 1 1 d .
H133 H 1.0713 0.0555 0.3231 0.097 Uiso 1 1 calc R
C8 C 0.6280(4) 0.2601(5) 0.2332(4) 0.0463(15) Uani 1 1 d .
C116 C 0.8433(5) 0.2739(6) -0.0510(4) 0.0549(16) Uani 1 1 d .
H116 H 0.7758 0.2598 -0.0809 0.066 Uiso 1 1 calc R
C10 C 0.5656(5) 0.2327(6) 0.3394(4) 0.0562(17) Uani 1 1 d .
H10 H 0.5385 0.2630 0.3751 0.067 Uiso 1 1 calc R
C123 C 0.5981(6) -0.0698(7) -0.0938(5) 0.074(2) Uani 1 1 d .
H123 H 0.5336 -0.0913 -0.0995 0.089 Uiso 1 1 calc R
C135 C 1.0197(6) -0.1214(7) 0.1765(5) 0.086(3) Uani 1 1 d .
H135 H 1.0378 -0.1922 0.1643 0.104 Uiso 1 1 calc R

loop_
_atom_site_aniso_label
_atom_site_aniso_U_11
_atom_site_aniso_U_22
_atom_site_aniso_U_33
_atom_site_aniso_U_23
_atom_site_aniso_U_13
_atom_site_aniso_U_12
Pd1 0.0474(3) 0.0300(3) 0.0459(3) -0.0032(2) 0.01526(19) 0.00026(19)
P1 0.0460(8) 0.0323(9) 0.0421(9) -0.0059(7) 0.0098(7) 0.0035(6)
C3 0.103(6) 0.049(5) 0.085(6) 0.008(4) 0.056(5) 0.004(4)
C124 0.090(6) 0.051(5) 0.051(5) -0.013(4) -0.010(4) -0.014(4)
C12 0.063(4) 0.051(5) 0.067(5) 0.016(4) 0.017(4) -0.011(3)
C134 0.088(6) 0.072(6) 0.069(6) 0.018(5) 0.008(4) 0.030(4)
N1 0.051(3) 0.036(3) 0.042(3) -0.005(2) 0.015(2) 0.000(2)
O1 0.074(3) 0.036(3) 0.057(3) 0.002(2) 0.033(2) 0.006(2)
C6 0.076(4) 0.030(4) 0.076(5) 0.002(3) 0.043(4) 0.009(3)
C2 0.077(4) 0.046(4) 0.056(4) 0.006(3) 0.034(3) 0.008(3)
C121 0.055(4) 0.035(3) 0.043(4) -0.001(3) 0.010(3) 0.007(3)
C131 0.051(3) 0.045(4) 0.045(4) -0.008(3) 0.013(3) 0.009(3)
C122 0.061(4) 0.045(4) 0.058(4) -0.003(3) 0.007(3) -0.007(3)
C14 0.073(4) 0.040(4) 0.060(4) 0.000(3) 0.028(3) -0.001(3)
C9 0.052(4) 0.053(4) 0.055(4) -0.011(3) 0.019(3) -0.008(3)
C111 0.048(3) 0.032(3) 0.057(4) -0.013(3) 0.020(3) 0.002(2)
C126 0.061(4) 0.048(4) 0.053(4) -0.009(3) 0.007(3) 0.000(3)
C13 0.085(5) 0.034(4) 0.085(6) 0.004(4) 0.028(4) -0.009(3)
C136 0.090(5) 0.045(4) 0.046(4) -0.002(3) 0.017(3) 0.018(3)
C16 0.048(3) 0.039(4) 0.042(3) -0.006(3) 0.009(3) -0.006(3)
C113 0.050(4) 0.100(7) 0.082(6) -0.003(5) 0.014(4) -0.019(4)
C11 0.058(4) 0.062(5) 0.053(4) 0.004(4) 0.020(3) -0.015(3)
C125 0.106(6) 0.052(5) 0.051(5) -0.018(4) 0.008(4) 0.017(4)
C17 0.057(4) 0.047(4) 0.049(4) 0.003(3) 0.010(3) -0.009(3)
C115 0.085(5) 0.054(5) 0.067(5) 0.005(4) 0.040(4) 0.009(4)
C112 0.053(4) 0.068(5) 0.063(5) 0.002(4) 0.014(3) -0.006(3)
C114 0.080(5) 0.069(5) 0.074(5) -0.009(4) 0.044(4) -0.017(4)
C1 0.053(3) 0.039(4) 0.049(4) -0.001(3) 0.019(3) 0.001(3)
C4 0.154(8) 0.027(4) 0.109(7) 0.016(4) 0.084(6) 0.018(4)
C15 0.056(4) 0.031(4) 0.057(4) 0.004(3) 0.013(3) -0.007(3)
C7 0.062(4) 0.038(4) 0.066(4) -0.001(3) 0.034(3) 0.008(3)
C132 0.068(4) 0.057(5) 0.060(5) -0.011(4) 0.007(3) 0.018(3)
C5 0.118(6) 0.043(5) 0.114(7) 0.006(5) 0.081(6) 0.015(4)
C133 0.079(5) 0.095(7) 0.047(4) -0.005(4) -0.002(4) 0.020(4)
C8 0.040(3) 0.046(4) 0.050(4) 0.002(3) 0.013(3) -0.003(2)
C116 0.056(4) 0.048(4) 0.058(4) 0.003(3) 0.019(3) 0.006(3)
C10 0.061(4) 0.060(5) 0.049(4) -0.012(4) 0.023(3) -0.010(3)
C123 0.069(5) 0.064(5) 0.065(5) -0.003(4) -0.002(4) -0.019(4)
C135 0.097(6) 0.071(6) 0.080(6) 0.000(5) 0.020(5) 0.040(5)

loop_
_atom_type_symbol
_atom_type_description
_atom_type_scat_dispersion_real
_atom_type_scat_dispersion_imag
_atom_type_scat_source
C C 0.0033 0.0016 'International Tables Vol C Tables 4.2.6.8 and 6.1.1.4'
H H 0.0000 0.0000 'International Tables Vol C Tables 4.2.6.8 and 6.1.1.4'
N N 0.0061 0.0033 'International Tables Vol C Tables 4.2.6.8 and 6.1.1.4'
O O 0.0106 0.0060 'International Tables Vol C Tables 4.2.6.8 and 6.1.1.4'
P P 0.1023 0.0942 'International Tables Vol C Tables 4.2.6.8 and 6.1.1.4'
Pd Pd -0.9988 1.0072 'International Tables Vol C Tables 4.2.6.8 and 6.1.1.4'

loop_
_geom_angle_atom_site_label_1
_geom_angle_atom_site_label_2
_geom_angle_atom_site_label_3
_geom_angle
C15 Pd1 N1 83.0(2)
C15 Pd1 O1 173.7(2)
N1 Pd1 O1 90.78(18)
C15 Pd1 P1 96.91(19)
N1 Pd1 P1 174.60(13)
O1 Pd1 P1 89.38(12)
C131 P1 C121 106.4(3)
C131 P1 C111 103.6(3)
C121 P1 C111 104.9(3)
C131 P1 Pd1 113.5(2)
C121 P1 Pd1 115.7(2)
C111 P1 Pd1 111.76(18)
C2 C3 C4 120.3(7)
C123 C124 C125 121.1(7)
C13 C12 C17 119.2(7)
C135 C134 C133 118.9(7)
C7 N1 C8 121.0(5)
C7 N1 Pd1 125.1(4)
C8 N1 Pd1 113.7(4)
C1 O1 Pd1 127.5(4)
C1 C6 C7 125.2(6)
C1 C6 C5 119.0(6)
C7 C6 C5 115.7(6)
C3 C2 C1 123.3(6)
C122 C121 C126 118.7(6)
C122 C121 P1 119.4(5)
C126 C121 P1 121.8(5)
C132 C131 C136 118.8(6)
C132 C131 P1 117.8(5)
C136 C131 P1 123.2(5)
C121 C122 C123 121.1(7)
C15 C14 C13 122.4(7)
C8 C9 C10 119.2(6)
C116 C111 C112 118.5(6)
C116 C111 P1 119.4(5)
C112 C111 P1 122.0(5)
C121 C126 C125 120.5(7)
C12 C13 C14 121.7(7)
C135 C136 C131 119.5(7)
C17 C16 C8 118.2(6)
C17 C16 C15 122.5(6)
C8 C16 C15 119.3(6)
C114 C113 C112 120.7(7)
C10 C11 C17 120.0(6)
C124 C125 C126 119.3(7)
C16 C17 C11 119.3(6)
C16 C17 C12 117.8(6)
C11 C17 C12 122.8(6)
C114 C115 C116 119.8(7)
C111 C112 C113 120.7(7)
C113 C114 C115 119.5(7)
O1 C1 C2 118.9(6)
O1 C1 C6 124.6(6)
C2 C1 C6 116.5(6)
C5 C4 C3 118.8(7)
C14 C15 C16 116.3(6)
C14 C15 Pd1 132.6(5)
C16 C15 Pd1 111.1(4)
N1 C7 C6 126.6(6)
C131 C132 C133 121.3(7)
C4 C5 C6 122.1(7)
C134 C133 C132 119.9(7)
C9 C8 C16 121.1(6)
C9 C8 N1 126.1(6)
C16 C8 N1 112.7(5)
C111 C116 C115 120.7(6)
C11 C10 C9 122.1(7)
C124 C123 C122 119.3(7)
C134 C135 C136 121.4(7)

loop_
_geom_bond_atom_site_label_1
_geom_bond_atom_site_label_2
_geom_bond_distance
Pd1 C15 2.011(6)
Pd1 N1 2.034(5)
Pd1 O1 2.043(4)
Pd1 P1 2.2672(16)
P1 C131 1.818(6)
P1 C121 1.825(6)
P1 C111 1.835(6)
C3 C2 1.363(10)
C3 C4 1.386(10)
C124 C123 1.368(11)
C124 C125 1.367(11)
C12 C13 1.342(10)
C12 C17 1.430(10)
C134 C135 1.372(11)
C134 C133 1.364(11)
N1 C7 1.298(8)
N1 C8 1.430(8)
O1 C1 1.290(7)
C6 C1 1.408(9)
C6 C7 1.444(9)
C6 C5 1.424(9)
C2 C1 1.394(9)
C121 C122 1.373(8)
C121 C126 1.384(9)
C131 C132 1.363(9)
C131 C136 1.381(8)
C122 C123 1.377(9)
C14 C15 1.354(9)
C14 C13 1.409(9)
C9 C8 1.377(9)
C9 C10 1.392(9)
C111 C116 1.373(9)
C111 C112 1.376(9)
C126 C125 1.385(9)
C136 C135 1.376(9)
C16 C17 1.407(9)
C16 C8 1.429(8)
C16 C15 1.426(9)
C113 C114 1.365(11)
C113 C112 1.366(10)
C11 C10 1.354(9)
C11 C17 1.429(9)
C115 C114 1.368(10)
C115 C116 1.386(9)
C4 C5 1.348(10)
C132 C133 1.383(9)
